data_4500487
loop_
_publ_author_name
'Yotnoi, Bunlawee'
'Rujiwatra, Apinpus'
'Reddy, M. L. P.'
'Sarma, Debajit'
'Natarajan, Srinivasan'

_publ_section_title
;
 Lanthanide Sulfate Frameworks: Synthesis, Structure, and Optical
 Properties
;
_journal_issue 4
_journal_name_full 'Crystal Growth &amp; Design'
_journal_page_first 1347
_journal_paper_doi 10.1021/cg101589d
_journal_volume 11
_journal_year 2011
_chemical_formula_sum 'C10 H10 N2 O18 S4 Sm2'
_chemical_formula_weight 875.14
_chemical_name_common Sm-Sulfate
_chemical_name_systematic
;
 ?
;
_space_group_IT_number 2
_symmetry_cell_setting triclinic
_symmetry_space_group_name_Hall '-P 1'
_symmetry_space_group_name_H-M 'P -1'
_atom_sites_solution_hydrogens geom
_atom_sites_solution_primary direct
_atom_sites_solution_secondary difmap
_audit_creation_method SHELXL-97
_cell_angle_alpha 79.327(2)
_cell_angle_beta 83.927(2)
_cell_angle_gamma 73.830(2)
_cell_formula_units_Z 2
_cell_length_a 7.9585(2)
_cell_length_b 9.3752(3)
_cell_length_c 14.9270(4)
_cell_measurement_reflns_used 4119
_cell_measurement_temperature 293(2)
_cell_measurement_theta_max 26.00
_cell_measurement_theta_min 2.48
_cell_volume 1049.44(5)
_computing_cell_refinement 'SAINT (Bruker, 2000)'
_computing_data_collection 'SMART (Bruker, 2000)'
_computing_data_reduction SAINT
_computing_molecular_graphics 'Ortep-3 for Windows (Farrugia, 1999) and CAMERON (Watkin et al., 1993)'
_computing_publication_material 'PLATON (Spek, 2003)'
_computing_structure_refinement 'SHELXL-97 (Sheldrick, 1997)'
_computing_structure_solution 'SIR92 (Altomare et al., 1993)'
_diffrn_ambient_temperature 293(2)
_diffrn_measured_fraction_theta_full 1.000
_diffrn_measured_fraction_theta_max 1.000
_diffrn_measurement_device_type 'Bruker Smart CCD area detector'
_diffrn_measurement_method '\f and \w scans'
_diffrn_radiation_monochromator graphite
_diffrn_radiation_source 'fine-focus sealed tube'
_diffrn_radiation_type MoK\a
_diffrn_radiation_wavelength 0.71073
_diffrn_reflns_av_R_equivalents 0.0568
_diffrn_reflns_av_sigmaI/netI 0.0275
_diffrn_reflns_limit_h_max 9
_diffrn_reflns_limit_h_min -9
_diffrn_reflns_limit_k_max 11
_diffrn_reflns_limit_k_min -11
_diffrn_reflns_limit_l_max 18
_diffrn_reflns_limit_l_min -18
_diffrn_reflns_number 25572
_diffrn_reflns_theta_full 26.00
_diffrn_reflns_theta_max 26.00
_diffrn_reflns_theta_min 2.48
_exptl_absorpt_coefficient_mu 6.036
_exptl_absorpt_correction_T_max 0.8888
_exptl_absorpt_correction_T_min 0.6438
_exptl_absorpt_correction_type multi-scan
_exptl_absorpt_process_details '(SADABS; Sheldrick, 1996)'
_exptl_crystal_colour 'light purple'
_exptl_crystal_density_diffrn 2.769
_exptl_crystal_density_method 'not measured'
_exptl_crystal_description rod
_exptl_crystal_F_000 832
_exptl_crystal_size_max 0.08
_exptl_crystal_size_mid 0.03
_exptl_crystal_size_min 0.02
_refine_diff_density_max 5.471
_refine_diff_density_min -2.229
_refine_diff_density_rms 0.291
_refine_ls_extinction_method none
_refine_ls_goodness_of_fit_ref 1.042
_refine_ls_hydrogen_treatment constr
_refine_ls_matrix_type full
_refine_ls_number_parameters 325
_refine_ls_number_reflns 4119
_refine_ls_number_restraints 0
_refine_ls_restrained_S_all 1.042
_refine_ls_R_factor_all 0.0438
_refine_ls_R_factor_gt 0.0420
_refine_ls_shift/su_max 0.001
_refine_ls_shift/su_mean 0.000
_refine_ls_structure_factor_coef Fsqd
_refine_ls_weighting_details 'calc w=1/[\s^2^(Fo^2^)+(0.0879P)^2^+4.0864P] where P=(Fo^2^+2Fc^2^)/3'
_refine_ls_weighting_scheme calc
_refine_ls_wR_factor_gt 0.1141
_refine_ls_wR_factor_ref 0.1154
_reflns_number_gt 3868
_reflns_number_total 4119
_reflns_threshold_expression >2sigma(I)
_cod_data_source_file cg101589d_si_002.cif
_cod_data_source_block IIIb
_cod_depositor_comments
;
The following automatic conversions were performed:

'_symmetry_cell_setting' value 'Triclinic' changed to 'triclinic'
according to /home/saulius/struct/CIF-dictionaries/cif_core.dic
dictionary named 'cif_core.dic' version 2.4.1 from 2010-06-29.

Automatic conversion script
Id: cif_fix_values 1715 2011-07-08 13:25:40Z adriana 
;
_cod_database_code 4500487

loop_
_symmetry_equiv_pos_as_xyz
'x, y, z'
'-x, -y, -z'

loop_
_atom_site_label
_atom_site_type_symbol
_atom_site_fract_x
_atom_site_fract_y
_atom_site_fract_z
_atom_site_U_iso_or_equiv
_atom_site_adp_type
_atom_site_occupancy
_atom_site_symmetry_multiplicity
_atom_site_calc_flag
_atom_site_refinement_flags
Sm1 Sm 0.39262(3) 0.50930(3) 0.380865(18) 0.00844(13) Uani 1 1 d .
Sm2 Sm 0.26197(3) 0.05092(3) 0.371432(18) 0.00835(13) Uani 1 1 d .
O1 O 0.4121(6) 0.4104(4) 0.2452(3) 0.0164(9) Uani 1 1 d .
O2 O 0.0942(5) 0.4973(5) 0.3948(3) 0.0231(10) Uani 1 1 d .
O3 O 0.2261(5) -0.2845(5) 0.4569(3) 0.0179(9) Uani 1 1 d .
O4 O 0.3960(5) 0.3935(4) 0.5406(3) 0.0116(8) Uani 1 1 d .
O5 O 0.3209(5) -0.3240(5) 0.6101(3) 0.0123(8) Uani 1 1 d .
O6 O 0.5293(5) 0.6666(4) 0.2615(3) 0.0144(8) Uani 1 1 d .
O7 O 0.2197(5) 0.7147(4) 0.2669(3) 0.0138(8) Uani 1 1 d .
O8 O 0.3428(5) 0.2317(4) 0.4491(3) 0.0123(8) Uani 1 1 d .
O9 O 0.4754(5) 0.1228(5) 0.5932(3) 0.0161(9) Uani 1 1 d .
O10 O 0.2055(5) 0.2646(5) 0.2533(3) 0.0177(9) Uani 1 1 d .
O11 O 0.2078(5) -0.0702(4) 0.5266(3) 0.0132(8) Uani 1 1 d .
O12 O 0.0174(5) -0.0260(5) 0.3288(3) 0.0187(9) Uani 1 1 d .
O13 O 0.3448(6) 0.9259(5) 0.2353(3) 0.0171(9) Uani 1 1 d .
O14 O 0.0162(5) -0.2288(5) 0.5833(3) 0.0146(8) Uani 1 1 d .
O15 O 0.5019(5) 0.1389(4) 0.2712(3) 0.0124(8) Uani 1 1 d .
O16 O 0.4127(6) 0.2765(5) 0.1227(3) 0.0236(10) Uani 1 1 d .
O17 O 0.3800(6) 0.7681(5) 0.1212(3) 0.0231(10) Uani 1 1 d .
O18 O 0.1742(5) 0.2582(5) 0.5937(3) 0.0150(9) Uani 1 1 d .
S1 S 0.34473(17) 0.24842(15) 0.54667(9) 0.0083(3) Uani 1 1 d .
S2 S 0.38422(18) 0.27409(15) 0.21991(9) 0.0110(3) Uani 1 1 d .
S3 S 0.19420(17) -0.22843(15) 0.54482(9) 0.0080(3) Uani 1 1 d .
S4 S 0.36764(17) 0.77147(15) 0.21786(9) 0.0101(3) Uani 1 1 d .
N1 N 0.7032(8) -0.0426(7) 0.1525(4) 0.0251(13) Uani 1 1 d .
H1 H 0.6307 0.0096 0.1887 0.030 Uiso 1 1 calc R
N2 N 1.2815(7) -0.4697(7) -0.1404(4) 0.0253(12) Uani 1 1 d .
H2 H 1.3484 -0.5255 -0.1767 0.030 Uiso 1 1 calc R
C1 C 0.6932(10) 0.0027(8) 0.0623(5) 0.0351(18) Uani 1 1 d .
H1A H 0.6087 0.0893 0.0401 0.042 Uiso 1 1 calc R
C2 C 0.8060(11) -0.0772(8) 0.0029(5) 0.0324(17) Uani 1 1 d .
H2A H 0.7973 -0.0462 -0.0597 0.039 Uiso 1 1 calc R
C3 C 0.9361(8) -0.2071(7) 0.0367(4) 0.0175(12) Uani 1 1 d .
C4 C 0.9387(8) -0.2490(8) 0.1308(4) 0.0225(14) Uani 1 1 d .
H4 H 1.0212 -0.3350 0.1557 0.027 Uiso 1 1 calc R
C5 C 0.8202(9) -0.1645(8) 0.1879(4) 0.0243(14) Uani 1 1 d .
H5 H 0.8229 -0.1934 0.2509 0.029 Uiso 1 1 calc R
C6 C 1.1631(10) -0.3503(10) -0.1753(5) 0.0355(19) Uani 1 1 d .
H6 H 1.1553 -0.3259 -0.2383 0.043 Uiso 1 1 calc R
C7 C 1.3028(10) -0.5084(8) -0.0517(5) 0.0308(16) Uani 1 1 d .
H7 H 1.3900 -0.5930 -0.0295 0.037 Uiso 1 1 calc R
C8 C 1.1935(10) -0.4214(8) 0.0079(5) 0.0296(16) Uani 1 1 d .
H8 H 1.2083 -0.4462 0.0703 0.036 Uiso 1 1 calc R
C9 C 1.0614(8) -0.2965(7) -0.0261(4) 0.0170(12) Uani 1 1 d .
C10 C 1.0503(9) -0.2611(9) -0.1194(5) 0.0327(17) Uani 1 1 d .
H10 H 0.9663 -0.1765 -0.1446 0.039 Uiso 1 1 calc R

loop_
_atom_site_aniso_label
_atom_site_aniso_U_11
_atom_site_aniso_U_22
_atom_site_aniso_U_33
_atom_site_aniso_U_23
_atom_site_aniso_U_13
_atom_site_aniso_U_12
Sm1 0.00878(18) 0.00751(19) 0.00769(19) -0.00068(12) -0.00118(12) -0.00004(12)
Sm2 0.00786(18) 0.00741(18) 0.00871(19) -0.00111(12) -0.00111(12) -0.00015(12)
O1 0.027(2) 0.011(2) 0.013(2) -0.0038(16) -0.0018(17) -0.0067(17)
O2 0.013(2) 0.012(2) 0.043(3) -0.004(2) 0.0009(19) -0.0012(16)
O3 0.016(2) 0.022(2) 0.014(2) -0.0089(18) -0.0024(17) 0.0024(17)
O4 0.017(2) 0.0075(18) 0.0098(19) -0.0013(15) -0.0019(15) -0.0031(15)
O5 0.0123(19) 0.0100(19) 0.011(2) 0.0007(16) -0.0064(16) 0.0030(15)
O6 0.0100(18) 0.0104(19) 0.020(2) -0.0030(17) -0.0013(16) 0.0025(15)
O7 0.0105(19) 0.013(2) 0.017(2) -0.0015(16) -0.0025(16) -0.0025(16)
O8 0.0120(18) 0.013(2) 0.013(2) -0.0028(16) -0.0040(15) -0.0029(16)
O9 0.0135(19) 0.013(2) 0.018(2) 0.0028(17) -0.0034(16) 0.0008(16)
O10 0.011(2) 0.019(2) 0.022(2) -0.0012(18) -0.0005(17) -0.0029(17)
O11 0.017(2) 0.0112(19) 0.0100(19) 0.0000(16) 0.0017(16) -0.0039(16)
O12 0.015(2) 0.018(2) 0.025(2) -0.0084(19) -0.0009(18) -0.0029(17)
O13 0.025(2) 0.009(2) 0.016(2) -0.0055(17) 0.0009(17) -0.0029(17)
O14 0.0087(18) 0.013(2) 0.021(2) -0.0046(17) 0.0035(16) -0.0016(15)
O15 0.0134(19) 0.0072(18) 0.014(2) 0.0008(16) -0.0020(15) 0.0009(15)
O16 0.034(3) 0.025(2) 0.009(2) -0.0045(18) -0.0023(19) -0.002(2)
O17 0.037(3) 0.017(2) 0.012(2) -0.0025(18) -0.0008(19) -0.002(2)
O18 0.0079(19) 0.017(2) 0.018(2) -0.0023(18) 0.0005(16) -0.0007(16)
S1 0.0077(6) 0.0069(6) 0.0091(6) -0.0004(5) -0.0012(5) -0.0004(5)
S2 0.0164(7) 0.0077(6) 0.0082(6) -0.0008(5) 0.0012(5) -0.0029(5)
S3 0.0068(6) 0.0082(6) 0.0075(6) -0.0010(5) -0.0003(5) 0.0000(5)
S4 0.0134(7) 0.0067(6) 0.0088(6) -0.0008(5) -0.0011(5) -0.0007(5)
N1 0.024(3) 0.026(3) 0.025(3) -0.013(3) 0.009(2) -0.004(2)
N2 0.022(3) 0.030(3) 0.025(3) -0.014(3) 0.010(2) -0.006(2)
C1 0.039(4) 0.027(4) 0.028(4) -0.005(3) 0.009(3) 0.007(3)
C2 0.044(4) 0.024(4) 0.020(4) -0.007(3) 0.005(3) 0.006(3)
C3 0.017(3) 0.018(3) 0.019(3) -0.006(3) 0.001(2) -0.005(2)
C4 0.017(3) 0.027(4) 0.020(3) -0.005(3) -0.006(2) 0.001(3)
C5 0.024(3) 0.037(4) 0.013(3) -0.004(3) -0.002(3) -0.009(3)
C6 0.032(4) 0.049(5) 0.018(4) -0.013(3) -0.002(3) 0.006(4)
C7 0.031(4) 0.024(4) 0.028(4) -0.005(3) 0.004(3) 0.006(3)
C8 0.040(4) 0.019(3) 0.015(3) 0.002(3) 0.000(3) 0.011(3)
C9 0.017(3) 0.018(3) 0.014(3) -0.002(2) -0.002(2) -0.002(2)
C10 0.025(4) 0.047(5) 0.016(3) -0.011(3) -0.006(3) 0.013(3)

loop_
_atom_type_symbol
_atom_type_description
_atom_type_scat_dispersion_real
_atom_type_scat_dispersion_imag
_atom_type_scat_source
C C 0.0033 0.0016 'International Tables Vol C Tables 4.2.6.8 and 6.1.1.4'
H H 0.0000 0.0000 'International Tables Vol C Tables 4.2.6.8 and 6.1.1.4'
N N 0.0061 0.0033 'International Tables Vol C Tables 4.2.6.8 and 6.1.1.4'
O O 0.0106 0.0060 'International Tables Vol C Tables 4.2.6.8 and 6.1.1.4'
S S 0.1246 0.1234 'International Tables Vol C Tables 4.2.6.8 and 6.1.1.4'
Sm Sm -0.1638 3.4418 'International Tables Vol C Tables 4.2.6.8 and 6.1.1.4'

loop_
_geom_angle_atom_site_label_1
_geom_angle_atom_site_label_2
_geom_angle_atom_site_label_3
_geom_angle
_geom_angle_site_symmetry_1
_geom_angle_site_symmetry_3
O1 Sm1 O2 85.49(16) . .
O1 Sm1 O3 142.08(15) . 1_565
O2 Sm1 O3 73.30(15) . 1_565
O1 Sm1 O4 132.22(13) . .
O2 Sm1 O4 84.28(15) . .
O3 Sm1 O4 77.42(14) 1_565 .
O1 Sm1 O5 78.29(14) . 2_656
O2 Sm1 O5 135.25(14) . 2_656
O3 Sm1 O5 138.23(14) 1_565 2_656
O4 Sm1 O5 76.92(14) . 2_656
O1 Sm1 O6 73.07(14) . .
O2 Sm1 O6 127.26(15) . .
O3 Sm1 O6 95.01(14) 1_565 .
O4 Sm1 O6 144.45(13) . .
O5 Sm1 O6 87.29(13) 2_656 .
O1 Sm1 O7 73.04(14) . .
O2 Sm1 O7 70.82(14) . .
O3 Sm1 O7 70.45(14) 1_565 .
O4 Sm1 O7 143.68(13) . .
O5 Sm1 O7 139.19(13) 2_656 .
O6 Sm1 O7 57.05(13) . .
O1 Sm1 O4 134.11(13) . 2_666
O2 Sm1 O4 140.12(14) . 2_666
O3 Sm1 O4 70.58(13) 1_565 2_666
O4 Sm1 O4 71.98(15) . 2_666
O5 Sm1 O4 70.41(13) 2_656 2_666
O6 Sm1 O4 72.75(13) . 2_666
O7 Sm1 O4 111.17(13) . 2_666
O1 Sm1 O8 79.40(13) . .
O2 Sm1 O8 64.72(13) . .
O3 Sm1 O8 116.76(14) 1_565 .
O4 Sm1 O8 54.14(12) . .
O5 Sm1 O8 71.38(13) 2_656 .
O6 Sm1 O8 148.09(12) . .
O7 Sm1 O8 128.85(12) . .
O4 Sm1 O8 118.95(12) 2_666 .
O1 Sm1 S4 71.84(10) . .
O2 Sm1 S4 99.13(12) . .
O3 Sm1 S4 80.77(11) 1_565 .
O4 Sm1 S4 155.94(9) . .
O5 Sm1 S4 114.39(10) 2_656 .
O6 Sm1 S4 28.66(9) . .
O7 Sm1 S4 28.44(9) . .
O4 Sm1 S4 91.30(9) 2_666 .
O8 Sm1 S4 148.19(9) . .
O1 Sm1 S1 106.88(10) . .
O2 Sm1 S1 70.66(12) . .
O3 Sm1 S1 95.45(11) 1_565 .
O4 Sm1 S1 26.70(9) . .
O5 Sm1 S1 74.71(10) 2_656 .
O6 Sm1 S1 161.43(9) . .
O7 Sm1 S1 141.34(9) . .
O4 Sm1 S1 96.41(9) 2_666 .
O8 Sm1 S1 27.66(8) . .
S4 Sm1 S1 169.77(4) . .
O1 Sm1 Sm1 147.73(11) . 2_666
O2 Sm1 Sm1 115.44(12) . 2_666
O3 Sm1 Sm1 69.99(10) 1_565 2_666
O4 Sm1 Sm1 37.31(9) . 2_666
O5 Sm1 Sm1 69.57(10) 2_656 2_666
O6 Sm1 Sm1 107.32(10) . 2_666
O7 Sm1 Sm1 135.40(9) . 2_666
O4 Sm1 Sm1 34.66(9) 2_666 2_666
O8 Sm1 Sm1 87.61(8) . 2_666
S4 Sm1 Sm1 124.10(3) . 2_666
S1 Sm1 Sm1 62.41(2) . 2_666
O9 Sm2 O10 128.85(14) 2_656 .
O9 Sm2 O11 75.74(14) 2_656 .
O10 Sm2 O11 150.76(14) . .
O9 Sm2 O12 121.03(15) 2_656 .
O10 Sm2 O12 90.49(15) . .
O11 Sm2 O12 87.47(15) . .
O9 Sm2 O13 76.59(15) 2_656 1_545
O10 Sm2 O13 79.67(14) . 1_545
O11 Sm2 O13 126.14(14) . 1_545
O12 Sm2 O13 69.14(14) . 1_545
O9 Sm2 O8 90.02(14) 2_656 .
O10 Sm2 O8 81.13(14) . .
O11 Sm2 O8 83.67(13) . .
O12 Sm2 O8 144.37(13) . .
O13 Sm2 O8 141.17(14) 1_545 .
O9 Sm2 O14 151.26(15) 2_656 2_556
O10 Sm2 O14 72.46(14) . 2_556
O11 Sm2 O14 79.30(14) . 2_556
O12 Sm2 O14 71.29(13) . 2_556
O13 Sm2 O14 130.72(15) 1_545 2_556
O8 Sm2 O14 73.17(13) . 2_556
O9 Sm2 O15 72.20(14) 2_656 .
O10 Sm2 O15 56.93(13) . .
O11 Sm2 O15 140.19(13) . .
O12 Sm2 O15 129.43(14) . .
O13 Sm2 O15 67.77(13) 1_545 .
O8 Sm2 O15 73.46(13) . .
O14 Sm2 O15 122.31(13) 2_556 .
O9 Sm2 S2 101.02(11) 2_656 .
O10 Sm2 S2 28.17(10) . .
O11 Sm2 S2 157.47(10) . .
O12 Sm2 S2 112.39(11) . .
O13 Sm2 S2 73.18(10) 1_545 .
O8 Sm2 S2 73.97(10) . .
O14 Sm2 S2 96.56(10) 2_556 .
O15 Sm2 S2 28.84(9) . .
S2 O1 Sm1 136.1(2) . .
S3 O3 Sm1 143.8(3) . 1_545
S1 O4 Sm1 107.0(2) . .
S1 O4 Sm1 137.3(2) . 2_666
Sm1 O4 Sm1 108.02(15) . 2_666
S3 O5 Sm1 142.3(2) . 2_656
S4 O6 Sm1 100.01(19) . .
S4 O7 Sm1 98.32(19) . .
S1 O8 Sm2 134.4(2) . .
S1 O8 Sm1 94.31(18) . .
Sm2 O8 Sm1 130.11(16) . .
S1 O9 Sm2 161.7(3) . 2_656
S2 O10 Sm2 102.2(2) . .
S3 O11 Sm2 120.5(2) . .
S4 O13 Sm2 134.7(3) . 1_565
S3 O14 Sm2 140.0(2) . 2_556
S2 O15 Sm2 95.93(19) . .
O18 S1 O9 110.0(3) . .
O18 S1 O8 111.5(2) . .
O9 S1 O8 110.1(2) . .
O18 S1 O4 110.9(2) . .
O9 S1 O4 110.4(2) . .
O8 S1 O4 103.8(2) . .
O18 S1 Sm1 119.44(19) . .
O9 S1 Sm1 130.06(18) . .
O8 S1 Sm1 58.03(15) . .
O4 S1 Sm1 46.27(16) . .
O16 S2 O1 110.8(3) . .
O16 S2 O10 112.2(3) . .
O1 S2 O10 108.4(2) . .
O16 S2 O15 111.4(3) . .
O1 S2 O15 109.2(2) . .
O10 S2 O15 104.6(2) . .
O16 S2 Sm2 131.3(2) . .
O1 S2 Sm2 117.83(17) . .
O10 S2 Sm2 49.62(18) . .
O15 S2 Sm2 55.23(15) . .
O5 S3 O14 108.7(3) . .
O5 S3 O3 110.4(2) . .
O14 S3 O3 110.2(2) . .
O5 S3 O11 111.5(2) . .
O14 S3 O11 108.5(2) . .
O3 S3 O11 107.6(3) . .
O17 S4 O13 110.8(3) . .
O17 S4 O7 112.8(3) . .
O13 S4 O7 108.3(2) . .
O17 S4 O6 110.2(3) . .
O13 S4 O6 110.2(2) . .
O7 S4 O6 104.5(2) . .
O17 S4 Sm1 129.54(19) . .
O13 S4 Sm1 119.61(18) . .
O7 S4 Sm1 53.24(16) . .
O6 S4 Sm1 51.33(16) . .
C5 N1 C1 122.4(6) . .
C6 N2 C7 122.9(6) . .
N1 C1 C2 120.4(7) . .
C1 C2 C3 119.8(7) . .
C4 C3 C2 117.0(6) . .
C4 C3 C9 121.8(6) . .
C2 C3 C9 121.1(6) . .
C5 C4 C3 120.8(6) . .
N1 C5 C4 119.6(6) . .
N2 C6 C10 120.3(7) . .
N2 C7 C8 119.2(7) . .
C7 C8 C9 119.8(7) . .
C10 C9 C8 117.6(6) . .
C10 C9 C3 121.7(6) . .
C8 C9 C3 120.7(6) . .
C6 C10 C9 120.1(7) . .

loop_
_geom_bond_atom_site_label_1
_geom_bond_atom_site_label_2
_geom_bond_distance
_geom_bond_site_symmetry_2
Sm1 O1 2.352(4) .
Sm1 O2 2.394(4) .
Sm1 O3 2.418(4) 1_565
Sm1 O4 2.429(4) .
Sm1 O5 2.451(4) 2_656
Sm1 O6 2.459(4) .
Sm1 O7 2.511(4) .
Sm1 O4 2.589(4) 2_666
Sm1 O8 2.734(4) .
Sm1 S4 3.1010(14) .
Sm1 S1 3.2140(14) .
Sm1 Sm1 4.0610(5) 2_666
Sm2 O9 2.306(4) 2_656
Sm2 O10 2.384(4) .
Sm2 O11 2.435(4) .
Sm2 O12 2.435(4) .
Sm2 O13 2.471(4) 1_545
Sm2 O8 2.474(4) .
Sm2 O14 2.486(4) 2_556
Sm2 O15 2.526(4) .
Sm2 S2 3.0585(14) .
O1 S2 1.476(4) .
O3 S3 1.475(4) .
O3 Sm1 2.418(4) 1_545
O4 S1 1.510(4) .
O4 Sm1 2.589(4) 2_666
O5 S3 1.467(4) .
O5 Sm1 2.451(4) 2_656
O6 S4 1.510(4) .
O7 S4 1.493(4) .
O8 S1 1.496(4) .
O9 S1 1.456(4) .
O9 Sm2 2.306(4) 2_656
O10 S2 1.477(4) .
O11 S3 1.490(4) .
O13 S4 1.477(4) .
O13 Sm2 2.471(4) 1_565
O14 S3 1.472(4) .
O14 Sm2 2.486(4) 2_556
O15 S2 1.483(4) .
O16 S2 1.442(4) .
O17 S4 1.442(4) .
O18 S1 1.448(4) .
N1 C5 1.319(9) .
N1 C1 1.339(10) .
N2 C6 1.309(10) .
N2 C7 1.323(10) .
C1 C2 1.363(10) .
C2 C3 1.411(10) .
C3 C4 1.387(9) .
C3 C9 1.485(8) .
C4 C5 1.381(9) .
C6 C10 1.372(10) .
C7 C8 1.386(10) .
C8 C9 1.393(9) .
C9 C10 1.377(9) .
